data_7719481
loop_
_publ_author_name
'Wang, Xiaoming'
'Zhang, Zhiyuan'
'Lu, Juanjuan'
'Zhang, Feng'
'Pan, Shilie'

_publ_section_title
;
 Li<sub>2</sub>CeRbB<sub>18</sub>O<sub>30</sub> and
 Li<sub>2</sub>Cs<sub>2</sub>SrB<sub>18</sub>O<sub>30</sub>: promising
 low-birefringence materials for UV and deep UV zero-order waveplates.
;
_journal_issue 39
_journal_name_full 'Dalton transactions (Cambridge, England : 2003)'
_journal_page_first 14969
_journal_page_last 14975
_journal_paper_doi 10.1039/d5dt01706h
_journal_volume 54
_journal_year 2025
_chemical_formula_moiety 'B18 Cs2 Li2 O30 Sr'
_chemical_formula_sum 'B18 Cs2 Li2 O30 Sr'
_chemical_formula_weight 1042.126
_chemical_name_systematic Li2Cs2SrB18O30
_space_group_crystal_system monoclinic
_space_group_IT_number 14
_space_group_name_Hall '-P 2ybc'
_space_group_name_H-M_alt 'P 1 21/c 1'
_symmetry_Int_Tables_number 14
_atom_sites_solution_primary dual
_audit_creation_date 2025-03-03
_audit_creation_method
;
Olex2 1.5-alpha
(compiled 2021.08.20 svn.r13c46975 for OlexSys, GUI svn.r6392)
;
_audit_update_record
;
2025-05-30 deposited with the CCDC.	2025-09-10 downloaded from the CCDC.
;
_cell_angle_alpha 90
_cell_angle_beta 93.345(2)
_cell_angle_gamma 90
_cell_formula_units_Z 2
_cell_length_a 8.3581(4)
_cell_length_b 8.4054(4)
_cell_length_c 16.8972(8)
_cell_measurement_reflns_used 9877
_cell_measurement_temperature 295.00
_cell_measurement_theta_max 27.50
_cell_measurement_theta_min 2.44
_cell_volume 1185.06(10)
_computing_cell_refinement 'SAINT V8.40B (?, 2016)'
_computing_data_reduction 'SAINT V8.40B (?, 2016)'
_computing_molecular_graphics 'Olex2 1.5-alpha (Dolomanov et al., 2009)'
_computing_publication_material 'Olex2 1.5-alpha (Dolomanov et al., 2009)'
_computing_structure_refinement 'olex2.refine 1.5-alpha (Bourhis et al., 2015)'
_computing_structure_solution 'SHELXT 2018/2 (Sheldrick, 2018)'
_diffrn_ambient_temperature 295.00
_diffrn_measured_fraction_theta_full 0.9939
_diffrn_measured_fraction_theta_max 0.9934
_diffrn_measurement_device_type 'Bruker APEX-II CCD'
_diffrn_measurement_method '\f and \w scans'
_diffrn_radiation_type 'Mo K\a'
_diffrn_radiation_wavelength 0.71073
_diffrn_reflns_av_R_equivalents 0.0426
_diffrn_reflns_av_unetI/netI 0.0252
_diffrn_reflns_Laue_measured_fraction_full 0.9939
_diffrn_reflns_Laue_measured_fraction_max 0.9934
_diffrn_reflns_limit_h_max 10
_diffrn_reflns_limit_h_min -10
_diffrn_reflns_limit_k_max 10
_diffrn_reflns_limit_k_min -10
_diffrn_reflns_limit_l_max 21
_diffrn_reflns_limit_l_min -21
_diffrn_reflns_number 23214
_diffrn_reflns_point_group_measured_fraction_full 0.9939
_diffrn_reflns_point_group_measured_fraction_max 0.9934
_diffrn_reflns_theta_full 25.2417
_diffrn_reflns_theta_max 27.52
_diffrn_reflns_theta_min 2.41
_diffrn_source_current 1.4
_diffrn_source_power 0.07
_diffrn_source_voltage 50.0
_diffrn_standards_number 0
_exptl_absorpt_coefficient_mu 5.444
_exptl_absorpt_correction_T_max 0.7456
_exptl_absorpt_correction_T_min 0.5491
_exptl_absorpt_correction_type none
_exptl_absorpt_process_details
;
SADABS-2016/2 (Bruker,2016/2) was used for absorption correction.
wR2(int) was 0.0774 before and 0.0481 after correction.
The Ratio of minimum to maximum transmission is 0.7365.
The \l/2 correction factor is Not present.
;
_exptl_crystal_colour light
_exptl_crystal_colour_modifier light
_exptl_crystal_density_diffrn 2.921
_exptl_crystal_description block
_exptl_crystal_F_000 964.867
_exptl_crystal_size_max 0.14
_exptl_crystal_size_mid 0.12
_exptl_crystal_size_min 0.11
_refine_diff_density_max 0.8462
_refine_diff_density_min -1.1039
_refine_diff_density_rms 0.2914
_refine_ls_d_res_high 0.7690
_refine_ls_d_res_low 8.4342
_refine_ls_goodness_of_fit_ref 0.9628
_refine_ls_hydrogen_treatment undef
_refine_ls_matrix_type full
_refine_ls_number_constraints 0
_refine_ls_number_parameters 241
_refine_ls_number_reflns 2709
_refine_ls_number_restraints 0
_refine_ls_restrained_S_all 0.9628
_refine_ls_R_factor_all 0.0215
_refine_ls_R_factor_gt 0.0209
_refine_ls_shift/su_max 0.0002
_refine_ls_shift/su_mean 0.0001
_refine_ls_structure_factor_coef Fsqd
_refine_ls_weighting_details 'w=1/[\s^2^(Fo^2^)+(0.0758P)^2^+0.6595P] where P=(Fo^2^+2Fc^2^)/3'
_refine_ls_weighting_scheme calc
_refine_ls_wR_factor_gt 0.0831
_refine_ls_wR_factor_ref 0.0839
_reflns_Friedel_coverage 0.0
_reflns_limit_h_max 10
_reflns_limit_h_min -10
_reflns_limit_k_max 10
_reflns_limit_k_min 0
_reflns_limit_l_max 21
_reflns_limit_l_min 0
_reflns_number_gt 2630
_reflns_number_total 2709
_reflns_threshold_expression I>=2u(I)
_cod_data_source_file d5dt01706h2.cif
_cod_data_source_block 666
_cod_depositor_comments 'Adding full bibliography for 7719480--7719481.cif.'
_cod_database_code 7719481
_olex2_refinement_description
;
;
_olex2_submission_special_instructions 'No special instructions were received'

loop_
_space_group_symop_id
_space_group_symop_operation_xyz
1 x,y,z
2 -x,y+1/2,-z+1/2
3 -x,-y,-z
4 x,-y-1/2,z-1/2

loop_
_atom_site_label
_atom_site_type_symbol
_atom_site_fract_x
_atom_site_fract_y
_atom_site_fract_z
_atom_site_U_iso_or_equiv
_atom_site_adp_type
_atom_site_occupancy
_atom_site_site_symmetry_order
_atom_site_refinement_flags_posn
_atom_site_refinement_flags_adp
_atom_site_refinement_flags_occupancy
Cs1 Cs 0.50868(2) 1.03170(2) 0.698586(10) 0.01782(10) Uani 1.000000 1 . . .
Sr1 Sr 0.0 0.0 1.0 0.01044(11) Uani 1.000000 2 S T P
O6 O 0.1703(2) 0.0247(2) 0.58323(11) 0.0103(4) Uani 1.000000 1 . . .
O14 O 0.5439(2) 0.6224(2) 0.61350(10) 0.0110(3) Uani 1.000000 1 . . .
O13 O 0.3259(2) 0.7965(2) 0.60211(10) 0.0103(3) Uani 1.000000 1 . . .
O15 O 0.7709(2) 0.4684(2) 0.61711(11) 0.0095(4) Uani 1.000000 1 . . .
O1 O -0.3037(2) -0.1812(2) 0.83428(10) 0.0101(3) Uani 1.000000 1 . . .
O10 O 0.2567(2) 0.2658(2) 0.52137(10) 0.0098(3) Uani 1.000000 1 . . .
O7 O 0.1207(2) -0.2039(2) 0.49635(10) 0.0090(3) Uani 1.000000 1 . . .
O8 O 0.2323(3) 0.0361(2) 0.44658(12) 0.0116(4) Uani 1.000000 1 . . .
O5 O 0.0378(2) -0.2157(2) 0.62535(10) 0.0096(3) Uani 1.000000 1 . . .
O3 O -0.1253(2) -0.2104(2) 0.73132(10) 0.0120(4) Uani 1.000000 1 . . .
O11 O 0.5154(2) 0.3458(2) 0.58150(10) 0.0101(3) Uani 1.000000 1 . . .
O12 O 0.2883(2) 0.5252(2) 0.56655(11) 0.0097(4) Uani 1.000000 1 . . .
O9 O 0.1872(2) -0.1806(2) 0.36109(10) 0.0098(3) Uani 1.000000 1 . . .
O2 O -0.0281(2) -0.1293(2) 0.86032(10) 0.0097(3) Uani 1.000000 1 . . .
O4 O 0.1534(2) -0.1429(2) 0.75377(10) 0.0103(4) Uani 1.000000 1 . . .
B7 B 0.3814(3) 0.6497(3) 0.59199(15) 0.0081(5) Uani 1.000000 1 . . .
B5 B 0.2184(3) 0.1073(3) 0.52080(16) 0.0085(5) Uani 1.000000 1 . . .
B3 B 0.1641(3) -0.1498(3) 0.57773(16) 0.0078(5) Uani 1.000000 1 . . .
B8 B 0.6098(4) 0.4712(3) 0.60263(17) 0.0092(5) Uani 1.000000 1 . . .
B1 B -0.1532(3) -0.1756(3) 0.81023(16) 0.0090(5) Uani 1.000000 1 . . .
B4 B 0.1770(3) -0.1203(3) 0.43414(16) 0.0090(5) Uani 1.000000 1 . . .
B6 B 0.3405(3) 0.3617(3) 0.58359(16) 0.0082(5) Uani 1.000000 1 . . .
B9 B 0.8632(3) 0.3425(3) 0.66087(16) 0.0083(5) Uani 1.000000 1 . . .
B2 B 0.0294(3) -0.1880(4) 0.70448(15) 0.0089(5) Uani 1.000000 1 . . .
Li1 Li 0.7749(6) 0.7378(6) 0.6151(3) 0.0197(10) Uani 1.000000 1 . . .

loop_
_atom_site_aniso_label
_atom_site_aniso_U_11
_atom_site_aniso_U_22
_atom_site_aniso_U_33
_atom_site_aniso_U_12
_atom_site_aniso_U_13
_atom_site_aniso_U_23
Cs1 0.01895(14) 0.01682(15) 0.01728(14) 0.00045(6) -0.00232(8) 0.00109(5)
Sr1 0.00815(19) 0.01198(17) 0.01098(19) 0.00140(12) -0.00139(14) -0.00340(12)
O6 0.0158(9) 0.0061(9) 0.0089(9) 0.0013(6) 0.0010(7) -0.0006(6)
O14 0.0077(8) 0.0095(9) 0.0154(8) 0.0012(7) -0.0021(6) -0.0021(7)
O13 0.0090(8) 0.0079(8) 0.0137(8) -0.0004(6) -0.0023(6) -0.0024(7)
O15 0.0074(9) 0.0093(9) 0.0117(9) 0.0006(6) -0.0017(7) 0.0016(6)
O1 0.0068(8) 0.0134(9) 0.0100(8) -0.0007(7) -0.0005(6) -0.0016(7)
O10 0.0112(8) 0.0080(8) 0.0100(8) -0.0014(7) -0.0011(6) 0.0006(6)
O7 0.0124(8) 0.0084(8) 0.0062(7) -0.0020(6) -0.0002(6) -0.0008(6)
O8 0.0153(9) 0.0102(10) 0.0095(9) -0.0031(7) 0.0017(7) -0.0011(6)
O5 0.0094(8) 0.0124(9) 0.0069(8) -0.0020(7) 0.0010(6) 0.0010(6)
O3 0.0079(8) 0.0203(10) 0.0077(8) -0.0034(7) 0.0001(6) -0.0013(7)
O11 0.0064(8) 0.0086(9) 0.0153(8) -0.0005(6) 0.0010(6) -0.0006(7)
O12 0.0071(9) 0.0050(9) 0.0167(10) -0.0001(6) -0.0028(7) 0.0012(6)
O9 0.0119(8) 0.0087(8) 0.0089(8) -0.0011(7) 0.0017(6) -0.0006(6)
O2 0.0059(8) 0.0144(9) 0.0090(7) 0.0001(7) 0.0010(6) -0.0014(7)
O4 0.0083(8) 0.0152(9) 0.0074(8) -0.0021(7) 0.0014(6) 0.0022(7)
B7 0.0090(12) 0.0073(13) 0.0078(11) 0.0007(10) -0.0008(9) 0.0004(9)
B5 0.0060(11) 0.0095(12) 0.0098(11) 0.0002(9) -0.0009(9) 0.0003(10)
B3 0.0086(11) 0.0066(12) 0.0080(11) -0.0003(9) 0.0003(9) 0.0004(9)
B8 0.0082(13) 0.0128(15) 0.0066(12) -0.0004(9) 0.0014(10) 0.0013(9)
B1 0.0075(11) 0.0101(13) 0.0091(12) 0.0002(10) -0.0012(9) 0.0017(10)
B4 0.0084(11) 0.0092(13) 0.0096(11) -0.0009(10) 0.0004(9) 0.0012(10)
B6 0.0055(11) 0.0080(13) 0.0109(12) -0.0003(9) -0.0007(9) 0.0002(10)
B9 0.0061(11) 0.0104(13) 0.0082(11) 0.0002(9) -0.0004(9) 0.0003(9)
B2 0.0099(12) 0.0088(13) 0.0082(12) 0.0000(9) 0.0014(9) 0.0017(9)
Li1 0.019(2) 0.021(3) 0.019(2) -0.002(2) 0.0017(18) -0.0020(19)

loop_
_atom_type_symbol
_atom_type_scat_dispersion_real
_atom_type_scat_dispersion_imag
_atom_type_scat_Cromer_Mann_a1
_atom_type_scat_Cromer_Mann_a2
_atom_type_scat_Cromer_Mann_a3
_atom_type_scat_Cromer_Mann_a4
_atom_type_scat_Cromer_Mann_b1
_atom_type_scat_Cromer_Mann_b2
_atom_type_scat_Cromer_Mann_b3
_atom_type_scat_Cromer_Mann_b4
_atom_type_scat_Cromer_Mann_c
_atom_type_scat_source
_atom_type_scat_dispersion_source
B 0.00141 0.00067 2.05450 1.33260 1.09790 0.70680 23.21850 1.02100 60.34980 0.14030 -0.19320 'International Tables Volume C Table 6.1.1.4 (pp. 500-502)' 'Henke, Gullikson and Davis, At. Data and Nucl. Data Tables, 1993, 54, 2'
Cs -0.25336 2.18958 20.38920 19.10620 10.66200 1.49530 3.56900 0.31070 24.38790 213.90401 3.33520 'International Tables Volume C Table 6.1.1.4 (pp. 500-502)' 'Henke, Gullikson and Davis, At. Data and Nucl. Data Tables, 1993, 54, 2'
Li -0.00003 0.00005 1.12820 0.75080 0.61750 0.46530 3.95460 1.05240 85.39050 168.26100 0.03770 'International Tables Volume C Table 6.1.1.4 (pp. 500-502)' 'Henke, Gullikson and Davis, At. Data and Nucl. Data Tables, 1993, 54, 2'
O 0.01158 0.00611 3.04850 2.28680 1.54630 0.86700 13.27710 5.70110 0.32390 32.90890 0.25080 'International Tables Volume C Table 6.1.1.4 (pp. 500-502)' 'Henke, Gullikson and Davis, At. Data and Nucl. Data Tables, 1993, 54, 2'
Sr -1.58596 3.32517 17.56630 9.81840 5.42200 2.66940 1.55640 14.09880 0.16640 132.37601 2.50640 'International Tables Volume C Table 6.1.1.4 (pp. 500-502)' 'Henke, Gullikson and Davis, At. Data and Nucl. Data Tables, 1993, 54, 2'

loop_
_geom_angle_atom_site_label_1
_geom_angle_atom_site_label_2
_geom_angle_atom_site_label_3
_geom_angle
_geom_angle_site_symmetry_1
_geom_angle_site_symmetry_3
_geom_angle_publ_flag
O14 Cs1 O6 114.03(4) 2_656 1_565 ?
O13 Cs1 O6 42.96(5) . 1_565 ?
O13 Cs1 O14 126.33(5) . 2_656 ?
O1 Cs1 O6 139.59(4) 1_665 1_565 ?
O1 Cs1 O6 56.64(4) 2_566 1_565 ?
O1 Cs1 O14 83.45(5) 2_566 2_656 ?
O1 Cs1 O14 62.33(4) 1_665 2_656 ?
O1 Cs1 O13 99.58(5) 2_566 . ?
O1 Cs1 O13 103.64(5) 1_665 . ?
O8 Cs1 O6 97.40(5) 3_666 1_565 ?
O8 Cs1 O14 148.29(5) 3_666 2_656 ?
O8 Cs1 O13 79.62(5) 3_666 . ?
O8 Cs1 O1 96.63(5) 3_666 1_665 ?
O8 Cs1 O1 112.42(5) 3_666 2_566 ?
O11 Cs1 O6 73.02(4) 1_565 1_565 ?
O11 Cs1 O14 113.42(5) 1_565 2_656 ?
O11 Cs1 O13 103.43(5) 1_565 . ?
O11 Cs1 O1 43.40(4) 1_565 2_566 ?
O11 Cs1 O1 147.28(4) 1_565 1_665 ?
O11 Cs1 O8 70.67(4) 1_565 3_666 ?
O9 Cs1 O6 120.45(5) 3_666 1_565 ?
O9 Cs1 O14 112.37(4) 3_666 2_656 ?
O9 Cs1 O13 120.57(5) 3_666 . ?
O9 Cs1 O1 94.96(5) 3_666 2_566 ?
O9 Cs1 O1 94.72(5) 3_666 1_665 ?
O9 Cs1 O8 41.98(5) 3_666 3_666 ?
O9 Cs1 O11 55.34(4) 3_666 1_565 ?
O4 Cs1 O6 56.18(4) 1_565 1_565 ?
O4 Cs1 O14 71.25(4) 1_565 2_656 ?
O4 Cs1 O13 56.03(5) 1_565 . ?
O4 Cs1 O1 84.37(5) 1_565 2_566 ?
O4 Cs1 O1 87.87(4) 1_565 1_665 ?
O4 Cs1 O8 135.04(4) 1_565 3_666 ?
O4 Cs1 O11 122.76(4) 1_565 1_565 ?
O4 Cs1 O9 176.25(4) 1_565 3_666 ?
B8 Cs1 O6 105.83(6) 2_656 1_565 ?
B8 Cs1 O14 22.95(5) 2_656 2_656 ?
B8 Cs1 O13 105.14(6) 2_656 . ?
B8 Cs1 O1 95.83(6) 2_656 2_566 ?
B8 Cs1 O1 53.75(6) 2_656 1_665 ?
B8 Cs1 O8 150.37(6) 2_656 3_666 ?
B8 Cs1 O11 133.52(5) 2_656 1_565 ?
B8 Cs1 O9 130.26(6) 2_656 3_666 ?
B8 Cs1 O4 53.50(5) 2_656 1_565 ?
B4 Cs1 O6 105.18(5) 3_666 1_565 ?
B4 Cs1 O14 133.24(5) 3_666 2_656 ?
B4 Cs1 O13 99.61(6) 3_666 . ?
B4 Cs1 O1 98.45(6) 3_666 2_566 ?
B4 Cs1 O1 102.29(5) 3_666 1_665 ?
B4 Cs1 O8 22.74(5) 3_666 3_666 ?
B4 Cs1 O11 55.07(5) 3_666 1_565 ?
B4 Cs1 O9 20.99(5) 3_666 3_666 ?
B4 Cs1 O4 155.47(5) 3_666 1_565 ?
B4 Cs1 B8 148.83(6) 3_666 2_656 ?
B6 Cs1 O6 53.97(5) 1_565 1_565 ?
B6 Cs1 O14 105.56(5) 1_565 2_656 ?
B6 Cs1 O13 92.56(6) 1_565 . ?
B6 Cs1 O1 23.53(5) 1_565 2_566 ?
B6 Cs1 O1 163.53(5) 1_565 1_665 ?
B6 Cs1 O8 89.13(5) 1_565 3_666 ?
B6 Cs1 O11 23.94(5) 1_565 1_565 ?
B6 Cs1 O9 79.26(5) 1_565 3_666 ?
B6 Cs1 O4 98.97(5) 1_565 1_565 ?
B6 Cs1 B8 119.36(6) 1_565 2_656 ?
B6 Cs1 B4 77.51(6) 1_565 3_666 ?
O15 Sr1 O15 180.0 4_466 2_646 ?
O10 Sr1 O15 68.24(5) 4_566 2_646 ?
O10 Sr1 O15 68.24(5) 2_546 4_466 ?
O10 Sr1 O15 111.76(5) 4_566 4_466 ?
O10 Sr1 O15 111.76(5) 2_546 2_646 ?
O10 Sr1 O10 180.0 2_546 4_566 ?
O7 Sr1 O15 111.79(5) 2_556 2_646 ?
O7 Sr1 O15 68.21(5) 2_556 4_466 ?
O7 Sr1 O15 68.21(5) 4_556 2_646 ?
O7 Sr1 O15 111.79(5) 4_556 4_466 ?
O7 Sr1 O10 69.32(5) 2_556 4_566 ?
O7 Sr1 O10 69.32(5) 4_556 2_546 ?
O7 Sr1 O10 110.68(5) 4_556 4_566 ?
O7 Sr1 O10 110.68(5) 2_556 2_546 ?
O7 Sr1 O7 180.0 4_556 2_556 ?
O5 Sr1 O15 69.72(5) 2_556 2_646 ?
O5 Sr1 O15 69.72(5) 4_556 4_466 ?
O5 Sr1 O15 110.28(5) 4_556 2_646 ?
O5 Sr1 O15 110.28(5) 2_556 4_466 ?
O5 Sr1 O10 67.75(5) 2_556 4_566 ?
O5 Sr1 O10 112.25(5) 2_556 2_546 ?
O5 Sr1 O10 67.75(5) 4_556 2_546 ?
O5 Sr1 O10 112.25(5) 4_556 4_566 ?
O5 Sr1 O7 45.59(5) 2_556 2_556 ?
O5 Sr1 O7 134.41(5) 4_556 2_556 ?
O5 Sr1 O7 45.59(5) 4_556 4_556 ?
O5 Sr1 O7 134.41(5) 2_556 4_556 ?
O5 Sr1 O5 180.0 4_556 2_556 ?
O12 Sr1 O15 110.50(6) 4_566 4_466 ?
O12 Sr1 O15 110.50(6) 2_546 2_646 ?
O12 Sr1 O15 69.50(6) 4_566 2_646 ?
O12 Sr1 O15 69.50(6) 2_546 4_466 ?
O12 Sr1 O10 49.24(5) 2_546 2_546 ?
O12 Sr1 O10 130.76(5) 2_546 4_566 ?
O12 Sr1 O10 130.76(5) 4_566 2_546 ?
O12 Sr1 O10 49.24(5) 4_566 4_566 ?
O12 Sr1 O7 113.82(5) 2_546 4_556 ?
O12 Sr1 O7 113.82(5) 4_566 2_556 ?
O12 Sr1 O7 66.18(5) 2_546 2_556 ?
O12 Sr1 O7 66.18(5) 4_566 4_556 ?
O12 Sr1 O5 66.46(5) 2_546 2_556 ?
O12 Sr1 O5 113.54(5) 4_566 2_556 ?
O12 Sr1 O5 113.54(5) 2_546 4_556 ?
O12 Sr1 O5 66.46(5) 4_566 4_556 ?
O12 Sr1 O12 180.0 4_566 2_546 ?
O2 Sr1 O15 129.97(5) 3_557 2_646 ?
O2 Sr1 O15 50.03(5) 3_557 4_466 ?
O2 Sr1 O15 129.97(5) . 4_466 ?
O2 Sr1 O15 50.03(5) . 2_646 ?
O2 Sr1 O10 114.93(5) 3_557 2_546 ?
O2 Sr1 O10 65.07(5) . 2_546 ?
O2 Sr1 O10 65.07(5) 3_557 4_566 ?
O2 Sr1 O10 114.93(5) . 4_566 ?
O2 Sr1 O7 66.78(5) 3_557 2_556 ?
O2 Sr1 O7 113.22(5) 3_557 4_556 ?
O2 Sr1 O7 66.78(5) . 4_556 ?
O2 Sr1 O7 113.22(5) . 2_556 ?
O2 Sr1 O5 106.83(5) 3_557 2_556 ?
O2 Sr1 O5 73.17(5) 3_557 4_556 ?
O2 Sr1 O5 106.83(5) . 4_556 ?
O2 Sr1 O5 73.17(5) . 2_556 ?
O2 Sr1 O12 112.97(6) 3_557 2_546 ?
O2 Sr1 O12 67.03(6) . 2_546 ?
O2 Sr1 O12 67.03(6) 3_557 4_566 ?
O2 Sr1 O12 112.97(6) . 4_566 ?
O2 Sr1 O2 180.0 . 3_557 ?
B5 O6 Cs1 99.59(15) . 1_545 ?
B3 O6 Cs1 94.59(13) . 1_545 ?
B3 O6 B5 118.5(2) . . ?
B7 O14 Cs1 96.03(13) . 2_646 ?
B8 O14 Cs1 89.55(14) . 2_646 ?
B8 O14 B7 119.7(2) . . ?
Li1 O14 Cs1 105.04(15) . 2_646 ?
Li1 O14 B7 141.3(2) . . ?
Li1 O14 B8 92.9(2) . . ?
B7 O13 Cs1 121.43(15) . . ?
B3 O13 Cs1 113.06(14) 1_565 . ?
B3 O13 B7 124.9(2) 1_565 . ?
B8 O15 Sr1 125.10(16) . 4_665 ?
B9 O15 Sr1 93.55(13) . 4_665 ?
B9 O15 B8 125.8(2) . . ?
Li1 O15 Sr1 83.41(14) . 4_665 ?
Li1 O15 B8 89.73(19) . . ?
Li1 O15 B9 135.5(2) . . ?
B1 O1 Cs1 120.49(16) . 2_536 ?
B1 O1 Cs1 100.91(15) . 1_445 ?
B6 O1 Cs1 102.83(14) 2_546 2_536 ?
B6 O1 Cs1 114.19(14) 2_546 1_445 ?
B6 O1 B1 121.51(19) 2_546 . ?
B5 O10 Sr1 119.03(14) . 4_565 ?
B6 O10 Sr1 92.01(13) . 4_565 ?
B6 O10 B5 129.8(2) . . ?
Li1 O10 Sr1 81.07(14) 3_666 4_565 ?
Li1 O10 B5 88.10(19) 3_666 . ?
Li1 O10 B6 138.14(19) 3_666 . ?
B3 O7 Sr1 109.66(14) . 4 ?
B4 O7 Sr1 129.69(15) . 4 ?
B4 O7 B3 118.8(2) . . ?
B5 O8 Cs1 143.50(16) . 3_666 ?
B4 O8 Cs1 87.32(14) . 3_666 ?
B4 O8 B5 119.4(2) . . ?
Li1 O8 Cs1 78.55(14) 3_666 3_666 ?
Li1 O8 B5 93.1(2) 3_666 . ?
Li1 O8 B4 138.5(2) 3_666 . ?
B3 O5 Sr1 88.02(13) . 4 ?
B2 O5 Sr1 140.26(16) . 4 ?
B2 O5 B3 123.5(2) . . ?
Li1 O5 Sr1 76.03(14) 1_445 4 ?
Li1 O5 B3 139.3(2) 1_445 . ?
Li1 O5 B2 89.96(19) 1_445 . ?
B2 O3 B1 119.1(2) . . ?
Li1 O3 B1 147.4(2) 1_445 . ?
Li1 O3 B2 92.74(19) 1_445 . ?
B8 O11 Cs1 119.68(15) . 1_545 ?
B6 O11 Cs1 90.38(13) . 1_545 ?
B6 O11 B8 119.2(2) . . ?
B7 O12 Sr1 134.14(16) . 2_556 ?
B6 O12 Sr1 105.41(14) . 2_556 ?
B6 O12 B7 120.1(2) . . ?
B4 O9 Cs1 104.32(15) . 3_666 ?
B9 O9 Cs1 121.93(13) 3_656 3_666 ?
B9 O9 B4 123.4(2) 3_656 . ?
B1 O2 Sr1 135.17(15) . 3_557 ?
B9 O2 Sr1 104.69(14) 2_646 3_557 ?
B9 O2 B1 120.1(2) 2_646 . ?
B9 O4 Cs1 115.48(13) 2_646 1_545 ?
B2 O4 Cs1 126.16(14) . 1_545 ?
B2 O4 B9 118.23(19) . 2_646 ?
O13 B7 O14 117.2(2) . . ?
O12 B7 O14 118.9(2) . . ?
O12 B7 O13 123.8(2) . . ?
O10 B5 O6 125.3(2) . . ?
O8 B5 O6 121.7(2) . . ?
O8 B5 O10 113.0(2) . . ?
Li1 B5 O6 163.5(2) 3_666 . ?
Li1 B5 O10 60.70(16) 3_666 . ?
Li1 B5 O8 54.95(17) 3_666 . ?
O13 B3 O6 105.2(2) 1_545 . ?
O7 B3 O6 111.9(2) . . ?
O7 B3 O13 109.9(2) . 1_545 ?
O5 B3 O6 111.4(2) . . ?
O5 B3 O13 114.3(2) . 1_545 ?
O5 B3 O7 104.42(19) . . ?
O14 B8 Cs1 67.49(13) . 2_646 ?
O15 B8 Cs1 99.14(16) . 2_646 ?
O15 B8 O14 112.7(2) . . ?
O11 B8 Cs1 99.71(15) . 2_646 ?
O11 B8 O14 120.9(2) . . ?
O11 B8 O15 126.4(2) . . ?
Li1 B8 Cs1 88.65(13) . 2_646 ?
Li1 B8 O14 54.96(16) . . ?
Li1 B8 O15 59.32(17) . . ?
Li1 B8 O11 168.4(2) . . ?
O3 B1 O1 119.5(2) . . ?
O2 B1 O1 121.3(2) . . ?
O2 B1 O3 119.2(2) . . ?
O7 B4 Cs1 150.75(17) . 3_666 ?
O8 B4 Cs1 69.95(13) . 3_666 ?
O8 B4 O7 119.3(2) . . ?
O9 B4 Cs1 54.69(12) . 3_666 ?
O9 B4 O7 123.7(2) . . ?
O9 B4 O8 117.0(2) . . ?
O1 B6 Cs1 53.65(11) 2_556 1_545 ?
O10 B6 Cs1 96.77(14) . 1_545 ?
O10 B6 O1 114.8(2) . 2_556 ?
O11 B6 Cs1 65.68(12) . 1_545 ?
O11 B6 O1 105.13(19) . 2_556 ?
O11 B6 O10 111.5(2) . . ?
O12 B6 Cs1 157.69(17) . 1_545 ?
O12 B6 O1 109.6(2) . 2_556 ?
O12 B6 O10 104.5(2) . . ?
O12 B6 O11 111.4(2) . . ?
O9 B9 O15 113.8(2) 3_656 . ?
O2 B9 O15 103.4(2) 2_656 . ?
O2 B9 O9 110.4(2) 2_656 3_656 ?
O4 B9 O15 110.9(2) 2_656 . ?
O4 B9 O9 106.6(2) 2_656 3_656 ?
O4 B9 O2 111.9(2) 2_656 2_656 ?
O3 B2 O5 113.2(2) . . ?
O4 B2 O5 125.0(2) . . ?
O4 B2 O3 121.8(2) . . ?
Li1 B2 O5 58.58(16) 1_445 . ?
Li1 B2 O3 54.67(16) 1_445 . ?
Li1 B2 O4 175.7(2) 1_445 . ?
O15 Li1 O14 62.42(16) . . ?
O10 Li1 O14 86.07(19) 3_666 . ?
O10 Li1 O15 90.04(19) 3_666 . ?
O8 Li1 O14 112.9(2) 3_666 . ?
O8 Li1 O15 152.1(3) 3_666 . ?
O8 Li1 O10 62.11(16) 3_666 3_666 ?
O5 Li1 O14 163.0(3) 1_665 . ?
O5 Li1 O15 100.9(2) 1_665 . ?
O5 Li1 O10 97.75(19) 1_665 3_666 ?
O5 Li1 O8 83.28(19) 1_665 3_666 ?
O3 Li1 O14 113.9(2) 1_665 . ?
O3 Li1 O15 101.3(2) 1_665 . ?
O3 Li1 O10 159.9(3) 1_665 3_666 ?
O3 Li1 O8 105.2(2) 1_665 3_666 ?
O3 Li1 O5 64.02(15) 1_665 1_665 ?
B5 Li1 O14 105.9(2) 3_666 . ?
B5 Li1 O15 120.4(2) 3_666 . ?
B5 Li1 O10 31.20(10) 3_666 3_666 ?
B5 Li1 O8 31.95(11) 3_666 3_666 ?
B5 Li1 O5 84.86(17) 3_666 1_665 ?
B5 Li1 O3 132.3(2) 3_666 1_665 ?
B8 Li1 O14 32.10(11) . . ?
B8 Li1 O15 30.95(10) . . ?
B8 Li1 O10 83.09(17) . 3_666 ?
B8 Li1 O8 135.1(2) . 3_666 ?
B8 Li1 O5 131.7(2) . 1_665 ?
B8 Li1 O3 115.0(2) . 1_665 ?
B8 Li1 B5 112.8(2) . 3_666 ?
B2 Li1 O14 144.3(3) 1_665 . ?
B2 Li1 O15 104.0(2) 1_665 . ?
B2 Li1 O10 128.6(2) 1_665 3_666 ?
B2 Li1 O8 93.9(2) 1_665 3_666 ?
B2 Li1 O5 31.46(10) 1_665 1_665 ?
B2 Li1 O3 32.58(10) 1_665 1_665 ?
B2 Li1 B5 109.1(2) 1_665 3_666 ?
B2 Li1 B8 130.9(2) 1_665 . ?

loop_
_geom_bond_atom_site_label_1
_geom_bond_atom_site_label_2
_geom_bond_distance
_geom_bond_site_symmetry_2
_geom_bond_publ_flag
Cs1 O6 3.341(2) 1_565 ?
Cs1 O14 3.3195(18) 2_656 ?
Cs1 O13 2.9337(18) . ?
Cs1 O1 2.9924(18) 2_566 ?
Cs1 O1 3.2401(18) 1_665 ?
Cs1 O8 3.413(2) 3_666 ?
Cs1 O11 3.3014(18) 1_565 ?
Cs1 O9 3.0566(17) 3_666 ?
Cs1 O4 3.4876(17) 1_565 ?
Cs1 B8 3.593(3) 2_656 ?
Cs1 B4 3.629(3) 3_666 ?
Cs1 B6 3.623(3) 1_565 ?
Sr1 O15 2.8451(19) 2_646 ?
Sr1 O15 2.8451(19) 4_466 ?
Sr1 O10 2.9184(18) 2_546 ?
Sr1 O10 2.9184(18) 4_566 ?
Sr1 O7 2.6881(18) 2_556 ?
Sr1 O7 2.6881(18) 4_556 ?
Sr1 O5 3.1968(18) 4_556 ?
Sr1 O5 3.1968(18) 2_556 ?
Sr1 O12 2.6077(19) 2_546 ?
Sr1 O12 2.6077(19) 4_566 ?
Sr1 O2 2.5966(17) . ?
Sr1 O2 2.5966(17) 3_557 ?
O6 B5 1.344(3) . ?
O6 B3 1.470(3) . ?
O14 B7 1.404(3) . ?
O14 B8 1.401(3) . ?
O14 Li1 2.159(5) . ?
O13 B7 1.333(3) . ?
O13 B3 1.462(3) 1_565 ?
O15 B8 1.355(3) . ?
O15 B9 1.482(3) . ?
O15 Li1 2.265(6) . ?
O1 B1 1.345(3) . ?
O1 B6 1.483(3) 2_546 ?
O10 B5 1.370(3) . ?
O10 B6 1.469(3) . ?
O10 Li1 2.306(5) 3_666 ?
O7 B3 1.473(3) . ?
O7 B4 1.370(3) . ?
O8 B5 1.401(3) . ?
O8 B4 1.404(3) . ?
O8 Li1 2.167(6) 3_666 ?
O5 B3 1.472(3) . ?
O5 B2 1.363(3) . ?
O5 Li1 2.229(5) 1_445 ?
O3 B1 1.398(3) . ?
O3 B2 1.408(3) . ?
O3 Li1 2.133(5) 1_445 ?
O11 B8 1.353(3) . ?
O11 B6 1.470(3) . ?
O12 B7 1.359(3) . ?
O12 B6 1.465(3) . ?
O9 B4 1.342(3) . ?
O9 B9 1.466(3) 3_656 ?
O2 B1 1.363(3) . ?
O2 B9 1.463(3) 2_646 ?
O4 B9 1.462(3) 2_646 ?
O4 B2 1.346(3) . ?
B5 Li1 2.643(6) 3_666 ?
B8 Li1 2.634(6) . ?
B2 Li1 2.611(6) 1_445 ?

loop_
_geom_torsion_atom_site_label_1
_geom_torsion_atom_site_label_2
_geom_torsion_atom_site_label_3
_geom_torsion_atom_site_label_4
_geom_torsion
_geom_torsion_site_symmetry_1
_geom_torsion_site_symmetry_2
_geom_torsion_site_symmetry_3
_geom_torsion_site_symmetry_4
_geom_torsion_publ_flag
Cs1 O6 B5 O10 -67.57(13) 1_545 . . . ?
Cs1 O6 B5 O8 113.23(14) 1_545 . . . ?
Cs1 O6 B5 Li1 -173.7(5) 1_545 . . 3_666 ?
Cs1 O6 B3 O13 -17.48(12) . 1_565 1_565 . ?
Cs1 O6 B3 O7 -136.76(11) 1_545 . . . ?
Cs1 O6 B3 O5 106.80(11) 1_545 . . . ?
Cs1 O14 B7 O13 88.41(13) 2_646 . . . ?
Cs1 O14 B7 O12 -87.99(13) 2_646 . . . ?
Cs1 O14 B8 O15 -90.75(13) 2_646 . . . ?
Cs1 O14 B8 O11 87.97(12) 2_646 . . . ?
Cs1 O14 B8 Li1 -105.0(2) 2_646 . . . ?
Cs1 O13 B7 O14 -14.16(15) . . . . ?
Cs1 O13 B7 O12 162.05(16) . . . . ?
Cs1 O13 B3 O6 21.75(12) . . 1_565 1_565 ?
Cs1 O13 B3 O7 142.33(14) . . 1_565 1_565 ?
Cs1 O13 B3 O5 -100.69(14) . . 1_565 1_565 ?
Cs1 O1 B1 O3 -49.82(14) 1_445 . . . ?
Cs1 O1 B1 O3 51.22(16) 2_536 . . . ?
Cs1 O1 B1 O2 -131.92(17) 2_536 . . . ?
Cs1 O1 B1 O2 127.04(13) 1_445 . . . ?
Cs1 O1 B6 Cs1 100.16(16) . 1_665 2_656 2_646 ?
Cs1 O1 B6 O10 179.83(14) 2_646 2_556 . . ?
Cs1 O1 B6 O10 79.66(12) 1_545 2_556 . . ?
Cs1 O1 B6 O11 -43.22(12) 1_545 2_556 . . ?
Cs1 O1 B6 O11 56.94(13) 2_646 2_556 . . ?
Cs1 O1 B6 O12 -62.96(13) 2_646 2_556 . . ?
Cs1 O1 B6 O12 -163.13(13) 1_545 2_556 . . ?
Cs1 O8 B5 O6 -124.5(3) 3_666 . . . ?
Cs1 O8 B5 O10 56.2(2) 3_666 . . . ?
Cs1 O8 B5 Li1 -74.9(3) . 3_666 3_666 . ?
Cs1 O8 B4 O7 149.34(11) 3_666 . . . ?
Cs1 O8 B4 O9 -28.83(13) 3_666 . . . ?
Cs1 O11 B8 Cs1 -50.40(10) 1_545 . . 2_646 ?
Cs1 O11 B8 O14 -119.90(16) 1_545 . . . ?
Cs1 O11 B8 O15 58.63(16) 1_545 . . . ?
Cs1 O11 B8 Li1 174.2(7) 1_545 . . . ?
Cs1 O11 B6 O1 37.25(12) 1_545 . . 2_556 ?
Cs1 O11 B6 O10 -87.78(11) 1_545 . . . ?
Cs1 O11 B6 O12 155.95(11) 1_545 . . . ?
Cs1 O9 B4 O7 -144.36(13) 3_666 . . . ?
Cs1 O9 B4 O8 33.72(14) 3_666 . . . ?
Cs1 O9 B9 O15 -77.00(15) 1_545 3_656 . . ?
Cs1 O9 B9 O2 167.19(17) . 3_666 1_565 2_666 ?
Cs1 O9 B9 O4 45.48(13) . 3_666 1_565 2_666 ?
Cs1 O4 B9 O15 27.71(13) 2_646 2_656 . . ?
Cs1 O4 B9 O9 -96.58(14) . 1_565 2_656 4_566 ?
Cs1 O4 B9 O2 142.62(15) 1_545 . 2_646 . ?
Cs1 O4 B2 O5 19.88(18) 1_545 . . . ?
Cs1 O4 B2 O3 -159.79(19) 1_545 . . . ?
Cs1 B8 O14 B7 -96.69(15) 2_646 . . . ?
Cs1 B8 O14 Li1 105.03(15) 2_646 . . . ?
Cs1 B8 O15 Sr1 -164.67(3) 2_646 . . 4_665 ?
Cs1 B8 O15 B9 68.39(18) 2_646 . . . ?
Cs1 B8 O15 Li1 -82.92(15) 2_646 . . . ?
Cs1 B8 O11 Cs1 -50.40(13) 2_646 . . 1_545 ?
Cs1 B8 O11 B6 58.74(17) 2_646 . . . ?
Cs1 B4 O7 Sr1 -79.8(3) 3_666 . . 4 ?
Cs1 B4 O7 B3 82.8(4) 3_666 . . . ?
Cs1 B4 O8 B5 -153.79(14) 3_666 . . . ?
Cs1 B4 O8 Li1 -69.3(2) . 3_666 3_666 . ?
Cs1 B4 O9 B9 145.36(16) 3_666 . . 3_656 ?
Cs1 B6 O1 Cs1 100.16(7) . 1_565 2_566 2_656 ?
Cs1 B6 O1 B1 -138.59(17) 2_536 2_546 . . ?
Cs1 B6 O10 Sr1 147.60(6) 1_545 . . 4_565 ?
Cs1 B6 O10 B5 16.2(2) 1_545 . . . ?
Cs1 B6 O10 Li1 -133.6(2) 1_545 . . 3_666 ?
Cs1 B6 O11 B8 -124.84(15) 1_545 . . . ?
Cs1 B6 O12 Sr1 -131.6(4) 1_545 . . 2_556 ?
Cs1 B6 O12 B7 42.7(4) 1_545 . . . ?
Sr1 O15 B8 O14 -95.34(17) 4_665 . . . ?
Sr1 O15 B8 O14 -95.34(17) 2_656 . . . ?
Sr1 O15 B8 O11 86.03(17) 2_656 . . . ?
Sr1 O15 B8 O11 86.03(17) 4_665 . . . ?
Sr1 O15 B8 Li1 -81.8(2) 2_656 . . . ?
Sr1 O15 B8 Li1 -81.8(2) 4_665 . . . ?
Sr1 O15 B9 O9 -95.07(11) 4_665 . . 3_656 ?
Sr1 O15 B9 O9 -95.07(11) 2_656 . . 3_656 ?
Sr1 O15 B9 O2 24.78(12) . 2_646 2_646 . ?
Sr1 O15 B9 O2 24.78(12) 4_665 . . 2_656 ?
Sr1 O15 B9 O4 144.86(11) . 2_646 2_646 . ?
Sr1 O15 B9 O4 144.86(11) 4_665 . . 2_656 ?
Sr1 O10 B5 O6 -83.07(16) 2_556 . . . ?
Sr1 O10 B5 O6 -83.07(16) 4_565 . . . ?
Sr1 O10 B5 O8 96.18(16) 4_565 . . . ?
Sr1 O10 B5 O8 96.18(16) 2_556 . . . ?
Sr1 O10 B5 Li1 78.7(2) 2_556 . . 3_666 ?
Sr1 O10 B5 Li1 78.7(2) 4_565 . . 3_666 ?
Sr1 O10 B6 O1 94.68(11) . 2_546 2_546 . ?
Sr1 O10 B6 O1 94.68(11) 4_565 . . 2_556 ?
Sr1 O10 B6 O11 -145.91(11) 4_565 . . . ?
Sr1 O10 B6 O11 -145.91(11) 2_556 . . . ?
Sr1 O10 B6 O12 -25.44(12) 4_565 . . . ?
Sr1 O10 B6 O12 -25.44(12) 2_556 . . . ?
Sr1 O7 B3 O6 -157.74(14) 2_546 . . . ?
Sr1 O7 B3 O6 -157.74(14) 4 . . . ?
Sr1 O7 B3 O13 85.82(13) 4 . . 1_545 ?
Sr1 O7 B3 O13 85.82(13) 2_546 . . 1_545 ?
Sr1 O7 B3 O5 -37.16(12) 2_546 . . . ?
Sr1 O7 B3 O5 -37.16(12) 4 . . . ?
Sr1 O7 B4 O8 178.8(2) 4 . . . ?
Sr1 O7 B4 O8 178.8(2) 2_546 . . . ?
Sr1 O7 B4 O9 -3.12(19) 2_546 . . . ?
Sr1 O7 B4 O9 -3.12(19) 4 . . . ?
Sr1 O5 B3 O6 149.51(11) 4 . . . ?
Sr1 O5 B3 O6 149.51(11) 2_546 . . . ?
Sr1 O5 B3 O13 -91.52(11) 2_546 . . 1_545 ?
Sr1 O5 B3 O13 -91.52(11) 4 . . 1_545 ?
Sr1 O5 B3 O7 28.59(12) 4 . . . ?
Sr1 O5 B3 O7 28.59(12) 2_546 . . . ?
Sr1 O5 B2 O3 -65.2(2) 2_546 . . . ?
Sr1 O5 B2 O3 -65.2(2) 4 . . . ?
Sr1 O5 B2 O4 115.1(2) 4 . . . ?
Sr1 O5 B2 O4 115.1(2) 2_546 . . . ?
Sr1 O5 B2 Li1 -67.8(2) 4 . . 1_445 ?
Sr1 O5 B2 Li1 -67.8(2) 2_546 . . 1_445 ?
Sr1 O12 B7 O14 -169.3(2) 4_565 . . . ?
Sr1 O12 B7 O14 -169.3(2) 2_556 . . . ?
Sr1 O12 B7 O13 14.6(2) 2_556 . . . ?
Sr1 O12 B7 O13 14.6(2) 4_565 . . . ?
Sr1 O12 B6 O1 -93.65(12) 4_565 . . 2_556 ?
Sr1 O12 B6 O1 -93.65(12) . 2_546 2_546 . ?
Sr1 O12 B6 O10 29.90(12) 2_556 . . . ?
Sr1 O12 B6 O10 29.90(12) 4_565 . . . ?
Sr1 O12 B6 O11 150.38(13) 2_556 . . . ?
Sr1 O12 B6 O11 150.38(13) 4_565 . . . ?
Sr1 O2 B1 O1 -10.7(2) . . . . ?
Sr1 O2 B1 O1 -10.7(2) 3_557 . . . ?
Sr1 O2 B1 O3 166.2(2) 3_557 . . . ?
Sr1 O2 B1 O3 166.2(2) . . . . ?
Sr1 O2 B9 O15 -28.28(12) 4_665 2_656 . . ?
Sr1 O2 B9 O15 -28.28(12) . . 2_646 2_646 ?
Sr1 O2 B9 O9 93.82(13) . . 2_646 4_556 ?
Sr1 O2 B9 O9 -93.82(13) . 3_557 4_466 2_556 ?
Sr1 O2 B9 O4 -147.66(14) . . 2_646 . ?
Sr1 O2 B9 O4 -147.66(14) 3_557 . 2_646 . ?
O6 B5 O10 B6 37.9(3) . . . . ?
O6 B5 O10 Li1 -161.8(3) . . . 3_666 ?
O6 B5 O8 B4 7.6(3) . . . . ?
O6 B5 O8 Li1 160.6(3) . . . 3_666 ?
O6 B3 O13 B7 -166.92(19) . . 1_545 1_545 ?
O6 B3 O7 B4 36.4(3) . . . . ?
O6 B3 O5 B2 -56.4(3) . . . . ?
O6 B3 O5 Li1 83.8(3) . . . 1_445 ?
O14 B7 O13 B3 175.2(2) . . . 1_565 ?
O14 B7 O12 B6 18.3(3) . . . . ?
O14 B8 O15 B9 137.7(2) . . . . ?
O14 B8 O15 Li1 -13.6(2) . . . . ?
O14 B8 O11 B6 -10.8(3) . . . . ?
O13 B7 O12 B6 -157.9(2) . . . . ?
O13 B3 O7 B4 -80.0(2) 1_545 . . . ?
O13 B3 O5 B2 62.6(3) 1_545 . . . ?
O13 B3 O5 Li1 -157.3(2) 1_545 . . 1_445 ?
O15 B8 O11 B6 167.8(3) . . . . ?
O15 B9 O9 B4 62.5(3) . . 3_656 3_656 ?
O15 B9 O2 B1 153.86(19) . . 2_656 2_656 ?
O15 B9 O4 B2 -148.4(2) . . 2_656 2_656 ?
O1 B1 O3 B2 173.3(2) . . . . ?
O1 B1 O3 Li1 6.3(5) . . . 1_445 ?
O1 B1 O2 B9 166.4(2) . . . 2_646 ?
O1 B6 O10 B5 -36.7(3) 2_556 . . . ?
O1 B6 O10 Li1 173.5(2) 2_556 . . 3_666 ?
O1 B6 O11 B8 -87.6(2) 2_556 . . . ?
O1 B6 O12 B7 80.7(2) 2_556 . . . ?
O10 B5 O8 B4 -171.7(2) . . . . ?
O10 B5 O8 Li1 -18.7(2) . . . 3_666 ?
O10 B6 O11 B8 147.4(2) . . . . ?
O10 B6 O12 B7 -155.74(18) . . . . ?
O7 B3 O5 B2 -177.33(19) . . . . ?
O7 B3 O5 Li1 -37.1(3) . . . 1_445 ?
O7 B4 O8 B5 -4.4(3) . . . . ?
O7 B4 O8 Li1 -141.3(3) . . . 3_666 ?
O7 B4 O9 B9 1.0(3) . . . 3_656 ?
O8 B4 O9 B9 179.1(2) . . . 3_656 ?
O5 B2 O3 B1 -175.7(2) . . . . ?
O5 B2 O3 Li1 -2.7(3) . . . 1_445 ?
O5 B2 O4 B9 -164.4(3) . . . 2_646 ?
O3 B1 O2 B9 -16.8(3) . . . 2_646 ?
O3 B2 O4 B9 15.9(3) . . . 2_646 ?
O11 B6 O12 B7 -35.3(2) . . . . ?
O9 B9 O2 B1 -84.0(2) 4_556 2_646 . . ?
O9 B9 O4 B2 87.3(2) 4_556 2_646 . . ?
O2 B9 O4 B2 -33.5(3) . 2_646 . . ?
